data_7249676
loop_
_publ_author_name
'Ngom, Fallou'
'Blais, Chlo\'e'
'Badiane, Insa'
'H\'enaff, Christine'
'Camara, Magatte'
'Daiguebonne, Carole'
'Guillou, Olivier'

_publ_section_title
;
 Influence of halogens on the crystal packing of
 3,4,5,6-tetra-chloro-phthalate-based lanthanide coordination compounds
;
_journal_name_full CrystEngComm
_journal_paper_doi 10.1039/D4CE00966E
_journal_year 2025
_chemical_formula_sum 'C48 H60 Cl24 Nd4 O54'
_chemical_formula_weight 2928.72
_space_group_crystal_system triclinic
_space_group_IT_number 2
_space_group_name_Hall '-P 1'
_space_group_name_H-M_alt 'P -1'
_audit_creation_method SHELXL-2018/3
_audit_update_record
;
2024-10-28 deposited with the CCDC.	2024-11-27 downloaded from the CCDC.
;
_cell_angle_alpha 74.024(6)
_cell_angle_beta 86.691(6)
_cell_angle_gamma 72.279(5)
_cell_formula_units_Z 1
_cell_length_a 10.8914(15)
_cell_length_b 13.7161(17)
_cell_length_c 16.245(2)
_cell_measurement_reflns_used 9607
_cell_measurement_temperature 150(2)
_cell_measurement_theta_max 27.47
_cell_measurement_theta_min 2.3
_cell_volume 2221.5(5)
_computing_structure_refinement 'SHELXL-2018/3 (Sheldrick, 2018)'
_diffrn_ambient_temperature 150(2)
_diffrn_detector_area_resol_mean 10.42
_diffrn_measured_fraction_theta_full 0.992
_diffrn_measured_fraction_theta_max 0.983
_diffrn_measurement_device_type 'D8 VENTURE Bruker AXS'
_diffrn_measurement_method 'CCD rotation images, thick slices'
_diffrn_radiation_type MoK\a
_diffrn_radiation_wavelength 0.71073
_diffrn_reflns_av_R_equivalents 0.033
_diffrn_reflns_av_unetI/netI 0.0540
_diffrn_reflns_Laue_measured_fraction_full 0.992
_diffrn_reflns_Laue_measured_fraction_max 0.983
_diffrn_reflns_limit_h_max 14
_diffrn_reflns_limit_h_min -14
_diffrn_reflns_limit_k_max 17
_diffrn_reflns_limit_k_min -16
_diffrn_reflns_limit_l_max 21
_diffrn_reflns_limit_l_min 0
_diffrn_reflns_number 10016
_diffrn_reflns_point_group_measured_fraction_full 0.992
_diffrn_reflns_point_group_measured_fraction_max 0.983
_diffrn_reflns_theta_full 25.242
_diffrn_reflns_theta_max 27.481
_diffrn_reflns_theta_min 1.964
_diffrn_source 'Enraf Nonius FR590'
_exptl_absorpt_coefficient_mu 3.125
_exptl_absorpt_correction_T_max 0.7456
_exptl_absorpt_correction_T_min 0.6362
_exptl_absorpt_correction_type multi-scan
_exptl_absorpt_process_details
;
  [Sheldrick, G.M. (2014). SADABS Bruker AXS Inc., Madison, Wisconsin, USA]
;
_exptl_crystal_colour colorless
_exptl_crystal_density_diffrn 2.189
_exptl_crystal_density_method 'not measured'
_exptl_crystal_description prism
_exptl_crystal_F_000 1428
_exptl_crystal_size_max 0.280
_exptl_crystal_size_mid 0.190
_exptl_crystal_size_min 0.160
_refine_diff_density_max 5.523
_refine_diff_density_min -2.393
_refine_diff_density_rms 0.483
_refine_ls_extinction_method none
_refine_ls_goodness_of_fit_ref 1.298
_refine_ls_hydrogen_treatment undef
_refine_ls_matrix_type full
_refine_ls_number_parameters 586
_refine_ls_number_reflns 10016
_refine_ls_number_restraints 0
_refine_ls_restrained_S_all 1.298
_refine_ls_R_factor_all 0.0483
_refine_ls_R_factor_gt 0.0464
_refine_ls_shift/su_max 0.001
_refine_ls_shift/su_mean 0.000
_refine_ls_structure_factor_coef Fsqd
_refine_ls_weighting_details 'w=1/[\s^2^(Fo^2^)+(0.0472P)^2^+2.6649P] where P=(Fo^2^+2Fc^2^)/3'
_refine_ls_weighting_scheme calc
_refine_ls_wR_factor_gt 0.1016
_refine_ls_wR_factor_ref 0.1027
_reflns_Friedel_coverage 0.000
_reflns_number_gt 9282
_reflns_number_total 10016
_reflns_threshold_expression 'I > 2\s(I)'
_cod_data_source_file d4ce00966e2.cif
_cod_data_source_block shelx
_cod_database_code 7249676
_shelx_shelxl_version_number 2018/3
_shelx_space_group_comment
;
The symmetry employed for this shelxl refinement is uniquely defined
by the following loop, which should always be used as a source of
symmetry information in preference to the above space-group names.
They are only intended as comments.
;

loop_
_space_group_symop_operation_xyz
'x, y, z'
'-x, -y, -z'

loop_
_atom_site_label
_atom_site_type_symbol
_atom_site_fract_x
_atom_site_fract_y
_atom_site_fract_z
_atom_site_U_iso_or_equiv
_atom_site_adp_type
_atom_site_occupancy
_atom_site_site_symmetry_order
_atom_site_calc_flag
_atom_site_refinement_flags_posn
_atom_site_refinement_flags_adp
_atom_site_refinement_flags_occupancy
_atom_site_disorder_assembly
_atom_site_disorder_group
Nd1 Nd 0.78981(2) 0.46113(2) 0.90080(2) 0.01063(7) Uani 1 1 d . . . . .
Nd2 Nd 0.67958(2) 0.50925(2) 0.45244(2) 0.01118(7) Uani 1 1 d . . . . .
Cl1 Cl 0.79253(10) 0.84029(8) 0.82260(6) 0.0247(2) Uani 1 1 d . . . . .
Cl2 Cl 0.74466(10) 1.05191(7) 0.87526(6) 0.0248(2) Uani 1 1 d . . . . .
Cl3 Cl 0.63472(9) 1.06562(7) 1.05525(6) 0.01982(18) Uani 1 1 d . . . . .
Cl4 Cl 0.57713(10) 0.87223(7) 1.18124(6) 0.0238(2) Uani 1 1 d . . . . .
Cl5 Cl 1.03410(9) 0.12162(7) 0.90676(5) 0.02058(18) Uani 1 1 d . . . . .
Cl6 Cl 1.08345(9) -0.09438(7) 0.86185(6) 0.02220(19) Uani 1 1 d . . . . .
Cl7 Cl 1.05463(10) -0.09570(7) 0.67209(6) 0.0242(2) Uani 1 1 d . . . . .
Cl8 Cl 0.97393(9) 0.11875(7) 0.52873(5) 0.02109(18) Uani 1 1 d . . . . .
Cl9 Cl 0.67040(9) 0.08879(7) 0.65147(5) 0.02011(18) Uani 1 1 d . . . . .
Cl10 Cl 0.73151(10) -0.12890(7) 0.60691(6) 0.0240(2) Uani 1 1 d . . . . .
Cl11 Cl 0.69248(9) -0.13268(7) 0.41968(6) 0.02115(18) Uani 1 1 d . . . . .
Cl12 Cl 0.59005(10) 0.07816(7) 0.27762(6) 0.02293(19) Uani 1 1 d . . . . .
O1 O 0.8452(3) 0.5935(2) 0.96649(18) 0.0203(5) Uani 1 1 d . . . . .
O2 O 0.6469(3) 0.6449(2) 0.91628(19) 0.0235(6) Uani 1 1 d . . . . .
O3 O 0.7142(3) 0.5885(3) 1.1432(3) 0.0428(9) Uani 1 1 d . . . . .
O4 O 0.5078(3) 0.6815(3) 1.1334(2) 0.0358(8) Uani 1 1 d . . . . .
O5 O 1.0481(3) 0.3667(2) 0.7364(2) 0.0288(7) Uani 1 1 d . . . . .
O6 O 0.8655(2) 0.3494(2) 0.80065(17) 0.0188(5) Uani 1 1 d . . . . .
O7 O 1.0309(3) 0.3443(2) 0.5416(2) 0.0308(7) Uani 1 1 d . . . . .
O8 O 0.8230(2) 0.3679(2) 0.56759(16) 0.0180(5) Uani 1 1 d . . . . .
O9 O 0.6503(2) 0.33970(19) 0.46403(17) 0.0170(5) Uani 1 1 d . . . . .
O10 O 0.4845(2) 0.31855(19) 0.54792(16) 0.0162(5) Uani 1 1 d . . . . .
O11 O 0.6007(3) 0.3086(2) 0.26947(17) 0.0211(6) Uani 1 1 d . . . . .
O12 O 0.4300(2) 0.3460(2) 0.35079(16) 0.0173(5) Uani 1 1 d . . . . .
O13 O 0.6475(3) 0.4555(2) 1.0280(2) 0.0303(7) Uani 1 1 d . . . . .
O14 O 0.9351(3) 0.3491(2) 1.02438(17) 0.0231(6) Uani 1 1 d . . . . .
O15 O 0.7386(3) 0.2874(2) 0.94915(19) 0.0261(6) Uani 1 1 d . . . . .
O16 O 1.0117(2) 0.4651(2) 0.86329(17) 0.0202(5) Uani 1 1 d . . . . .
O17 O 0.7805(3) 0.5928(2) 0.76279(17) 0.0210(6) Uani 1 1 d . . . . .
O18 O 0.5790(3) 0.4918(2) 0.83342(18) 0.0217(6) Uani 1 1 d . . . . .
O19 O 0.5585(2) 0.47917(19) 0.59159(16) 0.0141(5) Uani 1 1 d . . . . .
O20 O 0.7643(2) 0.6036(2) 0.53708(17) 0.0178(5) Uani 1 1 d . . . . .
O21 O 0.7080(3) 0.6656(2) 0.33938(18) 0.0258(6) Uani 1 1 d . . . . .
O22 O 0.6817(3) 0.4770(2) 0.30901(17) 0.0216(6) Uani 1 1 d . . . . .
O23 O 0.9065(2) 0.4775(2) 0.40613(17) 0.0192(5) Uani 1 1 d . . . . .
OW1 O 0.8360(3) 0.3457(3) 1.1834(2) 0.0334(7) Uani 1 1 d . . . . .
OW2 O 0.3929(3) 0.7321(2) 0.89561(18) 0.0231(6) Uani 1 1 d . . . . .
OW3 O 0.9798(3) 0.6706(2) 0.6913(2) 0.0330(7) Uani 1 1 d . . . . .
OW4 O 0.6514(3) 0.3090(2) 0.72228(18) 0.0228(6) Uani 1 1 d . . . . .
C1 C 0.7086(3) 0.7623(3) 0.9784(2) 0.0132(6) Uani 1 1 d . . . . .
C2 C 0.7336(3) 0.8498(3) 0.9220(2) 0.0156(7) Uani 1 1 d . . . . .
C3 C 0.7104(3) 0.9445(3) 0.9448(2) 0.0163(7) Uani 1 1 d . . . . .
C4 C 0.6616(3) 0.9507(3) 1.0251(2) 0.0151(7) Uani 1 1 d . . . . .
C5 C 0.6366(3) 0.8621(3) 1.0815(2) 0.0150(7) Uani 1 1 d . . . . .
C6 C 0.6581(3) 0.7676(3) 1.0590(2) 0.0135(6) Uani 1 1 d . . . . .
C7 C 0.7349(3) 0.6609(3) 0.9517(2) 0.0139(6) Uani 1 1 d . . . . .
C8 C 0.6272(4) 0.6709(3) 1.1177(2) 0.0164(7) Uani 1 1 d . . . . .
C9 C 0.9866(3) 0.2154(3) 0.7374(2) 0.0133(6) Uani 1 1 d . . . . .
C10 C 1.0201(3) 0.1196(3) 0.8018(2) 0.0142(6) Uani 1 1 d . . . . .
C11 C 1.0423(3) 0.0232(3) 0.7823(2) 0.0147(7) Uani 1 1 d . . . . .
C12 C 1.0286(3) 0.0227(3) 0.6973(2) 0.0159(7) Uani 1 1 d . . . . .
C13 C 0.9936(3) 0.1187(3) 0.6334(2) 0.0143(6) Uani 1 1 d . . . . .
C14 C 0.9740(3) 0.2148(3) 0.6528(2) 0.0122(6) Uani 1 1 d . . . . .
C15 C 0.9649(4) 0.3190(3) 0.7593(2) 0.0166(7) Uani 1 1 d . . . . .
C16 C 0.9390(3) 0.3181(3) 0.5816(2) 0.0138(6) Uani 1 1 d . . . . .
C17 C 0.6026(3) 0.1804(3) 0.4844(2) 0.0126(6) Uani 1 1 d . . . . .
C18 C 0.6475(3) 0.0857(3) 0.5483(2) 0.0139(6) Uani 1 1 d . . . . .
C19 C 0.6762(3) -0.0115(3) 0.5284(2) 0.0151(7) Uani 1 1 d . . . . .
C20 C 0.6585(3) -0.0133(3) 0.4446(2) 0.0148(7) Uani 1 1 d . . . . .
C21 C 0.6145(3) 0.0822(3) 0.3805(2) 0.0143(6) Uani 1 1 d . . . . .
C22 C 0.5868(3) 0.1787(3) 0.4002(2) 0.0139(6) Uani 1 1 d . . . . .
C23 C 0.5769(3) 0.2880(3) 0.5022(2) 0.0134(6) Uani 1 1 d . . . . .
C24 C 0.5356(3) 0.2851(3) 0.3337(2) 0.0139(7) Uani 1 1 d . . . . .

loop_
_atom_site_aniso_label
_atom_site_aniso_U_11
_atom_site_aniso_U_22
_atom_site_aniso_U_33
_atom_site_aniso_U_23
_atom_site_aniso_U_13
_atom_site_aniso_U_12
Nd1 0.01133(10) 0.00966(10) 0.01104(10) -0.00340(7) 0.00177(7) -0.00306(7)
Nd2 0.01040(10) 0.00864(10) 0.01443(10) -0.00307(7) 0.00174(7) -0.00305(7)
Cl1 0.0363(5) 0.0220(4) 0.0174(4) -0.0063(3) 0.0095(4) -0.0119(4)
Cl2 0.0307(5) 0.0152(4) 0.0294(5) -0.0032(3) 0.0084(4) -0.0118(4)
Cl3 0.0224(4) 0.0117(4) 0.0279(4) -0.0093(3) -0.0005(3) -0.0050(3)
Cl4 0.0387(5) 0.0175(4) 0.0147(4) -0.0076(3) 0.0029(4) -0.0053(4)
Cl5 0.0244(4) 0.0232(4) 0.0135(4) -0.0066(3) -0.0033(3) -0.0040(4)
Cl6 0.0281(5) 0.0139(4) 0.0197(4) 0.0006(3) -0.0062(3) -0.0027(3)
Cl7 0.0368(5) 0.0124(4) 0.0238(4) -0.0081(3) -0.0020(4) -0.0044(4)
Cl8 0.0310(5) 0.0200(4) 0.0141(4) -0.0069(3) -0.0010(3) -0.0080(4)
Cl9 0.0278(5) 0.0159(4) 0.0148(4) -0.0031(3) -0.0039(3) -0.0040(3)
Cl10 0.0347(5) 0.0096(4) 0.0224(4) 0.0013(3) -0.0051(4) -0.0033(3)
Cl11 0.0271(5) 0.0095(4) 0.0278(4) -0.0083(3) 0.0010(4) -0.0039(3)
Cl12 0.0382(5) 0.0167(4) 0.0166(4) -0.0072(3) -0.0006(4) -0.0095(4)
O1 0.0188(13) 0.0157(12) 0.0265(14) -0.0110(11) -0.0034(11) -0.0001(10)
O2 0.0186(13) 0.0172(13) 0.0366(16) -0.0133(12) -0.0055(11) -0.0016(11)
O3 0.0348(18) 0.0261(17) 0.054(2) 0.0055(15) 0.0096(16) -0.0068(14)
O4 0.0305(17) 0.0348(18) 0.0422(19) -0.0042(14) 0.0013(14) -0.0157(14)
O5 0.0395(17) 0.0269(15) 0.0335(16) -0.0189(13) 0.0217(13) -0.0234(14)
O6 0.0169(12) 0.0198(13) 0.0233(13) -0.0125(10) 0.0040(10) -0.0051(10)
O7 0.0124(13) 0.0284(15) 0.0392(17) 0.0114(13) 0.0019(12) -0.0071(11)
O8 0.0116(12) 0.0189(13) 0.0180(12) -0.0006(10) 0.0029(9) -0.0010(10)
O9 0.0184(12) 0.0110(11) 0.0222(13) -0.0043(10) -0.0009(10) -0.0052(10)
O10 0.0180(12) 0.0115(11) 0.0188(12) -0.0059(9) -0.0014(10) -0.0021(10)
O11 0.0289(15) 0.0163(13) 0.0184(13) -0.0038(10) 0.0038(11) -0.0087(11)
O12 0.0159(12) 0.0145(12) 0.0194(12) -0.0048(10) -0.0044(10) -0.0006(10)
O13 0.0325(17) 0.0254(15) 0.0283(15) -0.0054(12) 0.0164(13) -0.0065(13)
O14 0.0231(14) 0.0218(14) 0.0190(13) 0.0003(11) -0.0051(11) -0.0029(11)
O15 0.0322(16) 0.0174(13) 0.0292(15) -0.0038(11) 0.0079(12) -0.0120(12)
O16 0.0128(12) 0.0280(14) 0.0220(13) -0.0109(11) 0.0015(10) -0.0058(11)
O17 0.0182(13) 0.0219(13) 0.0192(13) 0.0033(10) -0.0021(10) -0.0083(11)
O18 0.0168(13) 0.0185(13) 0.0292(14) -0.0006(11) -0.0032(11) -0.0089(11)
O19 0.0141(12) 0.0116(11) 0.0178(12) -0.0053(9) 0.0009(9) -0.0042(9)
O20 0.0168(13) 0.0194(13) 0.0204(13) -0.0073(10) 0.0023(10) -0.0089(10)
O21 0.0351(16) 0.0151(13) 0.0250(14) -0.0014(11) 0.0045(12) -0.0084(12)
O22 0.0283(15) 0.0209(13) 0.0185(13) -0.0051(10) 0.0022(11) -0.0122(11)
O23 0.0151(12) 0.0237(14) 0.0185(12) -0.0029(10) 0.0034(10) -0.0084(11)
OW1 0.0433(19) 0.0404(18) 0.0250(15) -0.0111(13) 0.0046(13) -0.0234(15)
OW2 0.0223(14) 0.0208(13) 0.0228(13) -0.0034(11) 0.0082(11) -0.0053(11)
OW3 0.0259(16) 0.0269(15) 0.0467(19) -0.0088(14) -0.0048(14) -0.0089(13)
OW4 0.0240(14) 0.0209(13) 0.0237(14) -0.0051(11) 0.0008(11) -0.0078(11)
C1 0.0127(15) 0.0120(15) 0.0151(15) -0.0046(12) 0.0002(12) -0.0031(12)
C2 0.0160(16) 0.0151(16) 0.0155(16) -0.0054(13) 0.0032(13) -0.0040(13)
C3 0.0153(16) 0.0135(16) 0.0198(17) -0.0017(13) -0.0002(13) -0.0061(13)
C4 0.0142(16) 0.0105(15) 0.0214(17) -0.0068(13) -0.0027(13) -0.0021(13)
C5 0.0178(17) 0.0147(16) 0.0124(15) -0.0043(12) -0.0025(12) -0.0036(13)
C6 0.0134(16) 0.0134(16) 0.0134(15) -0.0044(12) -0.0022(12) -0.0022(13)
C7 0.0181(17) 0.0124(15) 0.0110(14) -0.0028(12) 0.0015(12) -0.0048(13)
C8 0.0253(19) 0.0115(16) 0.0136(15) -0.0057(13) 0.0014(13) -0.0053(14)
C9 0.0094(15) 0.0135(16) 0.0180(16) -0.0070(13) 0.0025(12) -0.0029(12)
C10 0.0136(16) 0.0175(17) 0.0132(15) -0.0058(13) 0.0006(12) -0.0054(13)
C11 0.0139(16) 0.0127(16) 0.0144(15) 0.0001(12) -0.0011(12) -0.0027(13)
C12 0.0156(16) 0.0128(16) 0.0211(17) -0.0081(13) -0.0003(13) -0.0035(13)
C13 0.0148(16) 0.0164(16) 0.0133(15) -0.0061(13) 0.0010(12) -0.0053(13)
C14 0.0100(15) 0.0125(15) 0.0144(15) -0.0036(12) 0.0010(12) -0.0038(12)
C15 0.0209(18) 0.0155(16) 0.0144(16) -0.0056(13) 0.0039(13) -0.0062(14)
C16 0.0147(16) 0.0135(16) 0.0151(15) -0.0061(13) 0.0006(12) -0.0049(13)
C17 0.0105(15) 0.0107(15) 0.0177(16) -0.0051(12) 0.0002(12) -0.0036(12)
C18 0.0133(16) 0.0139(16) 0.0151(15) -0.0043(13) -0.0007(12) -0.0043(13)
C19 0.0140(16) 0.0083(15) 0.0205(17) 0.0003(13) -0.0016(13) -0.0033(12)
C20 0.0146(16) 0.0090(15) 0.0227(17) -0.0073(13) 0.0030(13) -0.0039(13)
C21 0.0154(16) 0.0141(16) 0.0156(16) -0.0060(13) 0.0011(12) -0.0059(13)
C22 0.0138(16) 0.0105(15) 0.0166(16) -0.0022(12) -0.0005(12) -0.0038(13)
C23 0.0149(16) 0.0092(15) 0.0138(15) -0.0006(12) -0.0056(12) -0.0017(12)
C24 0.0199(17) 0.0087(15) 0.0157(16) -0.0064(12) -0.0037(13) -0.0043(13)

loop_
_atom_type_symbol
_atom_type_description
_atom_type_scat_dispersion_real
_atom_type_scat_dispersion_imag
_atom_type_scat_source
C C 0.0033 0.0016 'International Tables Vol C Tables 4.2.6.8 and 6.1.1.4'
H H 0.0000 0.0000 'International Tables Vol C Tables 4.2.6.8 and 6.1.1.4'
Cl Cl 0.1484 0.1585 'International Tables Vol C Tables 4.2.6.8 and 6.1.1.4'
Nd Nd -0.1943 3.0179 'International Tables Vol C Tables 4.2.6.8 and 6.1.1.4'
O O 0.0106 0.0060 'International Tables Vol C Tables 4.2.6.8 and 6.1.1.4'

loop_
_geom_angle_atom_site_label_1
_geom_angle_atom_site_label_2
_geom_angle_atom_site_label_3
_geom_angle
_geom_angle_site_symmetry_1
_geom_angle_site_symmetry_3
_geom_angle_publ_flag
O17 Nd1 O18 73.93(9) . . ?
O17 Nd1 O14 142.56(9) . . ?
O18 Nd1 O14 143.11(9) . . ?
O17 Nd1 O16 71.68(9) . . ?
O18 Nd1 O16 141.07(9) . . ?
O14 Nd1 O16 71.60(9) . . ?
O17 Nd1 O6 77.25(9) . . ?
O18 Nd1 O6 81.92(9) . . ?
O14 Nd1 O6 98.87(9) . . ?
O16 Nd1 O6 73.24(9) . . ?
O17 Nd1 O13 133.20(10) . . ?
O18 Nd1 O13 78.78(11) . . ?
O14 Nd1 O13 75.06(10) . . ?
O16 Nd1 O13 139.37(10) . . ?
O6 Nd1 O13 135.28(10) . . ?
O17 Nd1 O15 134.46(10) . . ?
O18 Nd1 O15 73.62(9) . . ?
O14 Nd1 O15 72.87(10) . . ?
O16 Nd1 O15 120.71(10) . . ?
O6 Nd1 O15 67.30(9) . . ?
O13 Nd1 O15 68.65(10) . . ?
O17 Nd1 O1 86.11(9) . . ?
O18 Nd1 O1 124.40(9) . . ?
O14 Nd1 O1 75.22(9) . . ?
O16 Nd1 O1 70.78(9) . . ?
O6 Nd1 O1 143.55(9) . . ?
O13 Nd1 O1 78.86(10) . . ?
O15 Nd1 O1 139.04(9) . . ?
O17 Nd1 O2 71.83(10) . . ?
O18 Nd1 O2 74.35(9) . . ?
O14 Nd1 O2 115.51(9) . . ?
O16 Nd1 O2 110.78(9) . . ?
O6 Nd1 O2 145.08(9) . . ?
O13 Nd1 O2 64.51(10) . . ?
O15 Nd1 O2 127.03(10) . . ?
O1 Nd1 O2 50.07(8) . . ?
O17 Nd1 C7 77.75(9) . . ?
O18 Nd1 C7 99.26(9) . . ?
O14 Nd1 C7 95.73(9) . . ?
O16 Nd1 C7 90.83(9) . . ?
O6 Nd1 C7 153.56(9) . . ?
O13 Nd1 C7 69.96(10) . . ?
O15 Nd1 C7 138.60(10) . . ?
O1 Nd1 C7 25.15(9) . . ?
O2 Nd1 C7 24.92(9) . . ?
O9 Nd2 O23 100.89(9) . . ?
O9 Nd2 O22 69.14(9) . . ?
O23 Nd2 O22 74.00(9) . . ?
O9 Nd2 O10 129.32(9) . 2_666 ?
O23 Nd2 O10 128.35(9) . 2_666 ?
O22 Nd2 O10 109.73(9) . 2_666 ?
O9 Nd2 O8 69.07(9) . . ?
O23 Nd2 O8 71.06(8) . . ?
O22 Nd2 O8 117.73(9) . . ?
O10 Nd2 O8 132.42(8) 2_666 . ?
O9 Nd2 O21 139.22(9) . . ?
O23 Nd2 O21 68.38(9) . . ?
O22 Nd2 O21 70.09(9) . . ?
O10 Nd2 O21 65.58(9) 2_666 . ?
O8 Nd2 O21 134.04(9) . . ?
O9 Nd2 O20 140.78(8) . . ?
O23 Nd2 O20 78.33(9) . . ?
O22 Nd2 O20 143.30(9) . . ?
O10 Nd2 O20 70.24(8) 2_666 . ?
O8 Nd2 O20 73.88(9) . . ?
O21 Nd2 O20 77.60(9) . . ?
O9 Nd2 O19 78.15(8) . . ?
O23 Nd2 O19 138.22(8) . . ?
O22 Nd2 O19 138.84(8) . . ?
O10 Nd2 O19 72.74(8) 2_666 . ?
O8 Nd2 O19 69.77(8) . . ?
O21 Nd2 O19 136.57(9) . . ?
O20 Nd2 O19 77.45(8) . . ?
O9 Nd2 O19 66.16(8) . 2_666 ?
O23 Nd2 O19 144.50(8) . 2_666 ?
O22 Nd2 O19 70.50(8) . 2_666 ?
O10 Nd2 O19 66.35(8) 2_666 2_666 ?
O8 Nd2 O19 126.59(8) . 2_666 ?
O21 Nd2 O19 99.18(9) . 2_666 ?
O20 Nd2 O19 133.20(8) . 2_666 ?
O19 Nd2 O19 73.87(8) . 2_666 ?
C7 O1 Nd1 94.8(2) . . ?
C7 O2 Nd1 93.8(2) . . ?
C15 O6 Nd1 138.8(2) . . ?
C16 O8 Nd2 139.2(2) . . ?
C23 O9 Nd2 137.1(2) . . ?
C23 O10 Nd2 135.9(2) . 2_666 ?
Nd2 O19 Nd2 106.13(8) . 2_666 ?
C2 C1 C6 120.8(3) . . ?
C2 C1 C7 119.1(3) . . ?
C6 C1 C7 120.1(3) . . ?
C1 C2 C3 120.5(3) . . ?
C1 C2 Cl1 119.1(3) . . ?
C3 C2 Cl1 120.4(3) . . ?
C2 C3 C4 119.4(3) . . ?
C2 C3 Cl2 120.3(3) . . ?
C4 C3 Cl2 120.3(3) . . ?
C3 C4 C5 119.6(3) . . ?
C3 C4 Cl3 120.3(3) . . ?
C5 C4 Cl3 120.1(3) . . ?
C6 C5 C4 121.3(3) . . ?
C6 C5 Cl4 120.3(3) . . ?
C4 C5 Cl4 118.4(3) . . ?
C5 C6 C1 118.3(3) . . ?
C5 C6 C8 122.6(3) . . ?
C1 C6 C8 119.1(3) . . ?
O2 C7 O1 121.3(3) . . ?
O2 C7 C1 119.5(3) . . ?
O1 C7 C1 119.2(3) . . ?
O2 C7 Nd1 61.28(19) . . ?
O1 C7 Nd1 60.03(18) . . ?
C1 C7 Nd1 179.2(2) . . ?
O3 C8 O4 124.3(4) . . ?
O3 C8 C6 119.2(4) . . ?
O4 C8 C6 116.4(3) . . ?
C14 C9 C10 119.8(3) . . ?
C14 C9 C15 120.1(3) . . ?
C10 C9 C15 120.1(3) . . ?
C11 C10 C9 120.8(3) . . ?
C11 C10 Cl5 119.9(3) . . ?
C9 C10 Cl5 119.3(3) . . ?
C10 C11 C12 119.4(3) . . ?
C10 C11 Cl6 120.5(3) . . ?
C12 C11 Cl6 120.0(3) . . ?
C13 C12 C11 119.6(3) . . ?
C13 C12 Cl7 120.3(3) . . ?
C11 C12 Cl7 120.1(3) . . ?
C14 C13 C12 120.9(3) . . ?
C14 C13 Cl8 119.3(3) . . ?
C12 C13 Cl8 119.8(3) . . ?
C13 C14 C9 119.6(3) . . ?
C13 C14 C16 119.8(3) . . ?
C9 C14 C16 120.6(3) . . ?
O5 C15 O6 125.7(3) . . ?
O5 C15 C9 117.4(3) . . ?
O6 C15 C9 116.9(3) . . ?
O8 C16 O7 126.0(3) . . ?
O8 C16 C14 117.5(3) . . ?
O7 C16 C14 116.5(3) . . ?
C18 C17 C22 120.2(3) . . ?
C18 C17 C23 121.7(3) . . ?
C22 C17 C23 118.0(3) . . ?
C17 C18 C19 120.0(3) . . ?
C17 C18 Cl9 119.8(3) . . ?
C19 C18 Cl9 120.2(3) . . ?
C20 C19 C18 119.8(3) . . ?
C20 C19 Cl10 119.8(3) . . ?
C18 C19 Cl10 120.4(3) . . ?
C19 C20 C21 119.8(3) . . ?
C19 C20 Cl11 120.2(3) . . ?
C21 C20 Cl11 120.0(3) . . ?
C22 C21 C20 120.2(3) . . ?
C22 C21 Cl12 120.7(3) . . ?
C20 C21 Cl12 119.1(3) . . ?
C21 C22 C17 119.9(3) . . ?
C21 C22 C24 122.6(3) . . ?
C17 C22 C24 117.5(3) . . ?
O9 C23 O10 126.7(3) . . ?
O9 C23 C17 113.8(3) . . ?
O10 C23 C17 119.3(3) . . ?
O11 C24 O12 124.8(3) . . ?
O11 C24 C22 119.5(3) . . ?
O12 C24 C22 115.6(3) . . ?

loop_
_geom_bond_atom_site_label_1
_geom_bond_atom_site_label_2
_geom_bond_distance
_geom_bond_site_symmetry_2
_geom_bond_publ_flag
Nd1 O17 2.446(3) . ?
Nd1 O18 2.469(3) . ?
Nd1 O14 2.466(3) . ?
Nd1 O16 2.471(3) . ?
Nd1 O6 2.475(3) . ?
Nd1 O13 2.509(3) . ?
Nd1 O15 2.517(3) . ?
Nd1 O1 2.571(3) . ?
Nd1 O2 2.599(3) . ?
Nd1 C7 2.957(3) . ?
Nd2 O9 2.398(2) . ?
Nd2 O23 2.485(3) . ?
Nd2 O22 2.486(3) . ?
Nd2 O10 2.489(2) 2_666 ?
Nd2 O8 2.489(2) . ?
Nd2 O21 2.498(3) . ?
Nd2 O20 2.504(3) . ?
Nd2 O19 2.548(3) . ?
Nd2 O19 2.676(2) 2_666 ?
Cl1 C2 1.726(4) . ?
Cl2 C3 1.719(4) . ?
Cl3 C4 1.714(4) . ?
Cl4 C5 1.735(4) . ?
Cl5 C10 1.730(3) . ?
Cl6 C11 1.718(3) . ?
Cl7 C12 1.719(4) . ?
Cl8 C13 1.725(3) . ?
Cl9 C18 1.723(3) . ?
Cl10 C19 1.718(3) . ?
Cl11 C20 1.721(3) . ?
Cl12 C21 1.726(4) . ?
O1 C7 1.261(4) . ?
O2 C7 1.249(4) . ?
O3 C8 1.218(5) . ?
O4 C8 1.283(5) . ?
O5 C15 1.255(5) . ?
O6 C15 1.261(4) . ?
O7 C16 1.253(5) . ?
O8 C16 1.240(4) . ?
O9 C23 1.254(4) . ?
O10 C23 1.253(4) . ?
O11 C24 1.250(5) . ?
O12 C24 1.267(4) . ?
C1 C2 1.385(5) . ?
C1 C6 1.403(5) . ?
C1 C7 1.510(5) . ?
C2 C3 1.394(5) . ?
C3 C4 1.396(5) . ?
C4 C5 1.397(5) . ?
C5 C6 1.391(5) . ?
C6 C8 1.523(5) . ?
C9 C14 1.392(5) . ?
C9 C10 1.396(5) . ?
C9 C15 1.507(5) . ?
C10 C11 1.391(5) . ?
C11 C12 1.400(5) . ?
C12 C13 1.395(5) . ?
C13 C14 1.390(5) . ?
C14 C16 1.520(5) . ?
C17 C18 1.390(5) . ?
C17 C22 1.395(5) . ?
C17 C23 1.521(5) . ?
C18 C19 1.397(5) . ?
C19 C20 1.393(5) . ?
C20 C21 1.399(5) . ?
C21 C22 1.386(5) . ?
C22 C24 1.521(5) . ?
